data_2006199
loop_
_publ_author_name
'Engelhardt, Udo'
'Rosefid, Mehdi'

_publ_section_title
;
 A Tricyclic Phosphorus(V)--Hydrazine System with Twist Conformation of
 the Central Heterocycle
;
_journal_issue 6
_journal_name_full 'Acta Crystallographica Section C'
_journal_page_first 773
_journal_page_last 775
_journal_paper_doi 10.1107/S0108270196014898
_journal_volume 53
_journal_year 1997
_chemical_formula_sum 'C15 H21 N4 O2 P S'
_chemical_formula_weight 352.14
_chemical_melting_point 385.15
_chemical_name_systematic
; 9-oxo-2-phenoxy-1,3,8,10-tetraaza-2\l^5^-
phosphatricyclo[8.4.0.0^3,8^]tetradecane-2-sulfide
;
_space_group_IT_number 14
_symmetry_cell_setting monoclinic
_symmetry_space_group_name_Hall '-P 2yn'
_symmetry_space_group_name_H-M 'P 1 21/n 1'
_cell_angle_alpha 90.0
_cell_angle_beta 91.10(2)
_cell_angle_gamma 90.0
_cell_formula_units_Z 4
_cell_length_a 8.002(5)
_cell_length_b 12.286(2)
_cell_length_c 17.380(4)
_cell_measurement_reflns_used 23
_cell_measurement_temperature 293
_cell_measurement_theta_max 14
_cell_measurement_theta_min 7
_cell_volume 1708.4(12)
_computing_cell_refinement CAD-4
_computing_data_collection 'CAD-4 (Enraf-Nonius, 1994)'
_computing_data_reduction CAD-4
_computing_molecular_graphics 'ORTEPII (Johnson, 1976)'
_computing_structure_refinement 'XTAL3.0 (Hall & Stewart, 1990)'
_computing_structure_solution 'MULTAN77 (Main, Lessinger, Woolfson, Germain & Declercq, 1977)'
_diffrn_ambient_temperature 293
_diffrn_measurement_device 'ENRAF-NONIUS CAD4'
_diffrn_measurement_method '\w scan'
_diffrn_radiation_monochromator graphite
_diffrn_radiation_type MoK\a
_diffrn_radiation_wavelength 0.71069
_diffrn_reflns_av_R_equivalents 0.020
_diffrn_reflns_av_sigmaI/netI 0.027
_diffrn_reflns_limit_h_max 9
_diffrn_reflns_limit_h_min -9
_diffrn_reflns_limit_k_max 14
_diffrn_reflns_limit_k_min 0
_diffrn_reflns_limit_l_max 20
_diffrn_reflns_limit_l_min 0
_diffrn_reflns_number 3241
_diffrn_reflns_theta_max 25
_diffrn_reflns_theta_min 2.5
_diffrn_standards_decay_% 3%
_diffrn_standards_interval_count 100
_diffrn_standards_number 2
_exptl_absorpt_coefficient_mu 0.29
_exptl_absorpt_correction_type none
_exptl_crystal_colour colourless
_exptl_crystal_density_diffrn 1.371
_exptl_crystal_density_meas ?
_exptl_crystal_description needle
_exptl_crystal_F_000 744
_exptl_crystal_size_max 0.55
_exptl_crystal_size_mid 0.25
_exptl_crystal_size_min 0.15
_refine_diff_density_max 0.34
_refine_diff_density_min -0.29
_refine_ls_extinction_coef 0.29(2)
_refine_ls_extinction_method 'Larson (1967)'
_refine_ls_goodness_of_fit_all 2.48
_refine_ls_goodness_of_fit_obs 2.80
_refine_ls_hydrogen_treatment 'H atoms refined isotropically'
_refine_ls_matrix_type 'full matrix'
_refine_ls_number_constraints 0
_refine_ls_number_parameters 293
_refine_ls_number_reflns 2760
_refine_ls_number_restraints 0
_refine_ls_R_factor_all 0.067
_refine_ls_R_factor_obs .048
_refine_ls_shift/esd_max 0.017
_refine_ls_shift/esd_mean 0.0029
_refine_ls_structure_factor_coef F
_refine_ls_weighting_details 'w = 1/\s^2^(Fo)'
_refine_ls_weighting_scheme calc
_refine_ls_wR_factor_all 0.030
_refine_ls_wR_factor_obs .029
_reflns_number_observed 2378
_reflns_number_total 3008
_reflns_observed_criterion I>2\s(I)
_cod_data_source_file cf1146.cif
_cod_data_source_block 1
_cod_depositor_comments
;
 Changing the _atom_site_aniso_type_symbol data item values from
 'U' to the ones that correspond to the _atom_site_type_symbol data
 item values.

 Antanas Vaitkus,
 2017-01-12

 Adding proper _atom_site_type_symbol data item values instead of
 the placeholder ones ('?').

 Antanas Vaitkus,
 2017-01-12

The following automatic conversions were performed:

'_diffrn_ambient_temperature' value '293 K' was changed to '293' -
the value should be numeric and without a unit
designator.

'_chemical_melting_point' value '112\%C' was changed to
'385.15' - it was converted from degrees Celsius(C) to Kelvins(K).

Automatic conversion script
Id: cif_fix_values 1646 2011-03-28 12:23:43Z adriana 

The following automatic conversions were performed:

'_diffrn_ambient_temperature' value '293 K' was changed to '293' -
the value should be numeric and without a unit
designator.

'_chemical_melting_point' value '112\%C' was changed to
'385.15' - it was converted from degrees Celsius(C) to
Kelvins(K).

'_geom_torsion_publ_flag' value 'Y' changed to 'y'
according to /home/saulius/struct/CIF-dictionaries/cif_core.dic
dictionary named 'cif_core.dic' version 2.4.1 from 2010-06-29 (6
times).

Automatic conversion script
Id: cif_fix_values 1715 2011-07-08 13:25:40Z adriana 

The following automatic conversions were performed:

'_exptl_crystal_density_meas' value 'not measured' was changed to '?'
- the value is perceived as not measured.

Automatic conversion script
Id: cif_fix_values 3008 2015-01-20 13:52:24Z robertas 

The following automatic conversions were performed:

'_refine_ls_weighting_scheme' value 'w = 1/\s^2^(Fo)' was changed to
'calc'. New tag '_refine_ls_weighting_details' was created. The value
of the new tag was set to 'w = 1/\s^2^(Fo)'.

Automatic conversion script
Id: cif_fix_values 3143 2015-03-26 13:38:13Z robertas 
;
_cod_original_cell_volume 1708.0(10)
_cod_original_sg_symbol_H-M 'P 21/n'
_cod_database_code 2006199

loop_
_symmetry_equiv_pos_as_xyz
x,y,z
-x+1/2,y+1/2,-z+1/2
-x,-y,-z
x+1/2,-y+1/2,z+1/2

loop_
_atom_site_aniso_label
_atom_site_aniso_U_11
_atom_site_aniso_U_22
_atom_site_aniso_U_33
_atom_site_aniso_U_12
_atom_site_aniso_U_13
_atom_site_aniso_U_23
_atom_site_aniso_type_symbol
S .0595(5) .0467(4) .0723(5) -.0100(4) .0100(4) .0091(4) S
P2 .0497(4) .0325(3) .0531(4) -.0044(3) .0015(3) -.0005(3) P
O1 .0530(10) .0460(10) .0750(10) -.0072(9) .0040(10) -.0168(9) O
O2 .0700(10) .0570(10) .0910(10) -.0300(10) .0010(10) .0060(10) O
N1 .0480(10) .0390(10) .0460(10) -.0070(10) .0000(10) .0039(9) N
N3 .0510(10) .0320(10) .0590(10) -.0030(10) -.0080(10) .0020(10) N
N8 .068(2) .0340(10) .0660(10) -.0120(10) -.0250(10) .0050(10) N
N10 .0550(10) .0460(10) .0500(10) -.0120(10) .0050(10) .0050(10) N
C1 .051(2) .042(2) .059(2) -.0050(10) .0030(10) -.0100(10) C
C2 .074(2) .046(2) .073(2) .001(2) .004(2) -.004(2) C
C3 .096(3) .044(2) .115(3) -.018(2) .028(3) -.024(2) C
C8 .100(3) .104(3) .084(3) -.035(3) .011(2) -.046(3) C
C10 .166(4) .102(3) .069(3) -.023(3) -.021(3) -.011(2) C
C15 .141(4) .059(2) .068(2) -.009(2) -.015(2) .000(2) C
C4 .070(2) .041(2) .067(2) .008(2) -.012(2) .0000(10) C
C5 .077(3) .055(2) .069(2) .017(2) -.023(2) .000(2) C
C6 .055(2) .065(2) .060(2) .005(2) -.013(2) -.010(2) C
C7 .065(2) .042(2) .069(2) -.002(2) -.019(2) -.005(2) C
C9 .051(2) .0390(10) .065(2) -.0030(10) -.0010(10) .0000(10) C
C11 .079(2) .061(2) .046(2) -.018(2) .005(2) .004(2) C
C12 .097(3) .048(2) .054(2) -.010(2) -.012(2) .014(2) C
C13 .071(2) .058(2) .068(2) .005(2) -.008(2) .014(2) C
C14 .056(2) .049(2) .055(2) -.005(2) .002(2) .005(2) C

loop_
_atom_site_label
_atom_site_fract_x
_atom_site_fract_y
_atom_site_fract_z
_atom_site_U_iso_or_equiv
_atom_site_thermal_displace_type
_atom_site_calc_flag
_atom_site_calc_attached_atom
_atom_site_refinement_flags
_atom_site_disorder_group
_atom_site_type_symbol
S .12237(9) .59818(5) .24318(4) .0595(5) Ueq ? ? ? ? S
P2 .31535(9) .64953(5) .19106(4) .0451(4) Ueq ? ? ? ? P
O1 .4067(2) .56070(10) .14000(10) .0580(10) Ueq ? ? ? ? O
O2 .6413(2) .91770(10) .14430(10) .0730(10) Ueq ? ? ? ? O
N1 .2815(3) .7554(2) .13470(10) .0440(10) Ueq ? ? ? ? N
N3 .4800(3) .69130(10) .24330(10) .0470(10) Ueq ? ? ? ? N
N8 .5317(3) .8005(2) .23200(10) .056(2) Ueq ? ? ? ? N
N10 .4346(3) .7983(2) .10670(10) .0500(10) Ueq ? ? ? ? N
C1 .3258(3) .4863(2) .0905(2) .051(2) Ueq ? ? ? ? C
C2 .3157(4) .3804(2) .1129(2) .064(2) Ueq ? ? ? ? C
C3 .2502(5) .3046(3) .0609(3) .085(3) Ueq ? ? ? ? C
C8 .1995(5) .3355(4) -.0104(3) .096(3) Ueq ? ? ? ? C
C10 .2066(6) .4434(4) -.0305(2) .112(3) Ueq ? ? ? ? C
C15 .2730(5) .5185(3) .0200(2) .089(3) Ueq ? ? ? ? C
C4 .6198(4) .6200(2) .2653(2) .059(2) Ueq ? ? ? ? C
C5 .7062(5) .6634(3) .3368(2) .067(2) Ueq ? ? ? ? C
C6 .7622(4) .7794(3) .3248(2) .060(2) Ueq ? ? ? ? C
C7 .6164(4) .8483(2) .2986(2) .059(2) Ueq ? ? ? ? C
C9 .5451(3) .8446(2) .1600(2) .058(2) Ueq ? ? ? ? C
C11 .4075(4) .8547(3) .0328(2) .062(2) Ueq ? ? ? ? C
C12 .2788(5) .9448(2) .0403(2) .066(3) Ueq ? ? ? ? C
C13 .1178(4) .9000(3) .0728(2) .065(2) Ueq ? ? ? ? C
C14 .1533(4) .8397(2) .1477(2) .053(2) Ueq ? ? ? ? C
H2 .347(4) .362(2) .1600(10) .080(10) Uiso ? ? ? ? H
H3 .249(4) .240(2) .072(2) .090(10) Uiso ? ? ? ? H
H8 .156(4) .283(3) -.047(2) .130(10) Uiso ? ? ? ? H
H10 .167(4) .465(3) -.088(2) .15(2) Uiso ? ? ? ? H
H15 .266(4) .593(3) .009(2) .130(10) Uiso ? ? ? ? H
H41 .572(3) .545(2) .2730(10) .077(9) Uiso ? ? ? ? H
H42 .694(3) .617(2) .2190(10) .070(9) Uiso ? ? ? ? H
H51 .623(3) .664(2) .3790(10) .068(9) Uiso ? ? ? ? H
H52 .791(3) .616(2) .3480(10) .071(9) Uiso ? ? ? ? H
H61 .810(3) .807(2) .3750(10) .058(8) Uiso ? ? ? ? H
H62 .847(3) .778(2) .2860(10) .080(10) Uiso ? ? ? ? H
H71 .534(3) .854(2) .3420(10) .090(10) Uiso ? ? ? ? H
H72 .648(3) .918(2) .2810(10) .080(10) Uiso ? ? ? ? H
H111 .364(3) .796(2) -.0030(10) .052(7) Uiso ? ? ? ? H
H112 .524(3) .881(2) .0210(10) .063(8) Uiso ? ? ? ? H
H121 .251(3) .982(2) -.0110(10) .058(7) Uiso ? ? ? ? H
H122 .333(3) .998(2) .0760(10) .061(8) Uiso ? ? ? ? H
H131 .069(3) .845(2) .0320(10) .080(10) Uiso ? ? ? ? H
H132 .034(3) .956(2) .0810(10) .090(10) Uiso ? ? ? ? H
H141 .058(3) .805(2) .1630(10) .055(8) Uiso ? ? ? ? H
H142 .195(3) .890(2) .1900(10) .051(7) Uiso ? ? ? ? H

loop_
_atom_type_symbol
_atom_type_description
_atom_type_scat_dispersion_real
_atom_type_scat_dispersion_imag
_atom_type_scat_source
C carbon 0.0033 0.0016 'International Tables for Crystallography (1992). Vol. C'
N nitrogen 0.0061 0.0033 'International Tables for Crystallography (1992). Vol. C'
O oxygen 0.0106 0.0060 'International Tables for Crystallography (1992). Vol. C'
P phosphorus 0.1023 0.0942 'International Tables for Crystallography (1992). Vol. C'
S sulfur 0.1246 0.1234 'International Tables for Crystallography (1992). Vol. C'

loop_
_geom_angle_atom_site_label_1
_geom_angle_atom_site_label_2
_geom_angle_atom_site_label_3
_geom_angle
_geom_angle_publ_flag
S P2 O1 114.94(7) yes
S P2 N1 114.67(8) yes
S P2 N3 118.67(8) yes
O1 P2 N1 106.320(10) yes
O1 P2 N3 98.60(10) yes
N1 P2 N3 101.60(10) yes
P2 O1 C1 125.2(2) yes
P2 N1 N10 111.2(2) yes
P2 N1 C14 124.7(2) yes
N10 N1 C14 113.3(2) yes
P2 N3 N8 116.6(2) yes
P2 N3 C4 123.3(2) yes
N8 N3 C4 112.0(2) yes
N3 N8 C7 113.9(2) yes
N3 N8 C9 122.0(2) yes
C7 N8 C9 121.6(2) yes
N1 N10 C9 117.6(2) yes
N1 N10 C11 111.0(2) yes
C9 N10 C11 118.0(2) yes
O2 C9 N8 124.0(2) yes
O2 C9 N10 123.3(2) yes
N8 C9 N10 112.7(2) yes
O1 C1 C2 118.5(2) no
O1 C1 C15 119.9(3) no
C2 C1 C15 121.4(3) no
C1 C2 C3 118.5(3) no
C2 C3 C8 120.7(3) no
C3 C8 C10 119.4(4) no
C8 C10 C15 120.3(4) no
C1 C15 C10 119.6(3) no
N3 C4 C5 109.8(2) no
C4 C5 C6 110.7(3) no
C5 C6 C7 110.0(3) no
C6 C7 N8 111.1(2) no
N10 C11 C12 110.9(2) no
C11 C12 C13 110.5(3) no
C12 C13 C14 110.5(3) no
C13 C14 N1 109.2(2) no

loop_
_geom_bond_atom_site_label_1
_geom_bond_atom_site_label_2
_geom_bond_distance
_geom_bond_publ_flag
S P2 1.9130(10) yes
P2 O1 1.594(2) yes
P2 N1 1.647(2) yes
P2 N3 1.663(2) yes
N1 N10 1.429(3) yes
N1 C14 1.479(4) no
N3 N8 1.420(3) yes
N3 C4 1.468(4) no
O1 C1 1.404(3) no
O2 C9 1.218(3) yes
N8 C7 1.453(4) no
N8 C9 1.370(3) yes
N10 C11 1.471(4) no
N10 C9 1.390(3) yes
C1 C2 1.361(4) no
C1 C15 1.348(4) no
C2 C3 1.392(5) no
C3 C8 1.351(6) no
C8 C10 1.373(6) no
C10 C15 1.372(6) no
C C(phenyl)mean 1.370(10) no
C4 C5 1.507(5) no
C5 C6 1.510(5) no
C6 C7 1.504(5) no
C11 C12 1.520(5) no
C12 C13 1.520(5) no
C13 C14 1.519(4) no
C C(hexahydropyridazine)mean 1.513(7) no
C2 H2 .88(3) no
C3 H3 .82(3) no
C8 H8 .97(3) no
C10 H10 1.08(3) no
C15 H15 .94(3) no
C4 H41 1.00(2) no
C4 H42 1.01(2) no
C5 H51 1.00(2) no
C5 H52 .91(3) no
C6 H61 1.01(2) no
C6 H62 .96(3) no
C7 H71 1.02(3) no
C7 H72 .95(3) no
C11 H111 1.01(2) no
C11 H112 1.01(2) no
C12 H121 1.03(2) no
C12 H122 .99(2) no
C13 H131 1.06(2) no
C13 H132 .98(3) no
C14 H141 .91(2) no
C14 H142 1.01(2) no

loop_
_geom_torsion_atom_site_label_1
_geom_torsion_atom_site_label_2
_geom_torsion_atom_site_label_3
_geom_torsion_atom_site_label_4
_geom_torsion
_geom_torsion_publ_flag
N3 P2 N1 N10 42.4(2) y
P2 N1 N10 C9 -66.0(2) y
N1 N10 C9 N8 28.4(3) y
N10 C9 N8 N3 29.1(3) y
C9 N8 N3 P2 -44.9(3) y
N8 N3 P2 N1 5.6(2) y
